data_1531168
loop_
_publ_author_name
'Brinks, H.W.'
'Hauback, B.C.'

_publ_section_title
;
 The structure of Li3 Al D6
;
_journal_name_full 'Journal of Alloys Compd.'
_journal_page_first 143
_journal_page_last 147
_journal_volume 354
_journal_year 2003
_chemical_formula_sum 'Al D6 Li3'
_chemical_name_systematic 'Li3 Al D6'
_space_group_IT_number 148
_symmetry_space_group_name_Hall '-R 3'
_symmetry_space_group_name_H-M 'R -3 :H'
_cell_angle_alpha 90
_cell_angle_beta 90
_cell_angle_gamma 120
_cell_formula_units_Z 6
_cell_length_a 8.07117
_cell_length_b 8.07117
_cell_length_c 9.513
_cell_volume 536.687
_citation_journal_id_ASTM JALCEU
_cod_data_source_file Brinks_JALCEU_2003_1398.cif
_cod_data_source_block D6Al1Li3
_cod_original_formula_sum 'D6 Al1 Li3'
_cod_database_code 1531168

loop_
_symmetry_equiv_pos_as_xyz
x,y,z
-y,x-y,z
-x+y,-x,z
-x,-y,-z
y,-x+y,-z
x-y,x,-z
x+2/3,y+1/3,z+1/3
-y+2/3,x-y+1/3,z+1/3
-x+y+2/3,-x+1/3,z+1/3
-x+2/3,-y+1/3,-z+1/3
y+2/3,-x+y+1/3,-z+1/3
x-y+2/3,x+1/3,-z+1/3
x+1/3,y+2/3,z+2/3
-y+1/3,x-y+2/3,z+2/3
-x+y+1/3,-x+2/3,z+2/3
-x+1/3,-y+2/3,-z+2/3
y+1/3,-x+y+2/3,-z+2/3
x-y+1/3,x+2/3,-z+2/3

loop_
_atom_site_label
_atom_site_type_symbol
_atom_site_fract_x
_atom_site_fract_y
_atom_site_fract_z
_atom_site_occupancy
_atom_site_U_iso_or_equiv
Al2 Al+3 0 0 0.5 1 0.0
D1 D-1 0.8333 0.8057 0.1007 1 0.0
Li1 Li+1 0.9576 0.226 0.2911 1 0.0
D2 D-1 0.1582 0.182 0.39 1 0.0
Al1 Al+3 0 0 0 1 0.0
